data_1561634
loop_
_publ_author_name
'El-Hiti, Gamal A'
'Abdel-Wahab, Bakr F.'
'Yousif, Emad'
'Hegazy, Amany S.'
'Kariuki, Benson M.'

_publ_section_title
;
 2-(2,4-Dichlorophenoxy)-<i>N</i>'-[2-(2,4-dichlorophenoxy)acetyl]acetohydrazide
;
_journal_coeditor_code HB4380
_journal_issue 4
_journal_name_full IUCrData
_journal_page_first x210318
_journal_paper_doi 10.1107/S2414314621003187
_journal_volume 6
_journal_year 2021
_chemical_formula_iupac 'C16 H12 Cl4 N2 O4'
_chemical_formula_moiety 'C16 H12 Cl4 N2 O4'
_chemical_formula_sum 'C16 H12 Cl4 N2 O4'
_chemical_formula_weight 438.08
_chemical_name_systematic
;
2-(2,4-Dichlorophenoxy)-<i>N</i>'-[2-(2,4-dichlorophenoxy)acetyl]acetohydrazide
;
_space_group_crystal_system monoclinic
_space_group_IT_number 14
_space_group_name_Hall '-P 2ybc'
_space_group_name_H-M_alt 'P 1 21/c 1'
_atom_sites_solution_hydrogens geom
_audit_creation_method SHELXL-2018/1
_cell_angle_alpha 90
_cell_angle_beta 100.842(4)
_cell_angle_gamma 90
_cell_formula_units_Z 2
_cell_length_a 9.7398(4)
_cell_length_b 4.6540(2)
_cell_length_c 20.1866(9)
_cell_measurement_reflns_used 2218
_cell_measurement_temperature 293(2)
_cell_measurement_theta_max 73.9170
_cell_measurement_theta_min 4.5890
_cell_volume 898.71(7)
_computing_cell_refinement
;
CrysAlis PRO (Rigaku OD, 2015)
;
_computing_data_collection
;
CrysAlis PRO (Rigaku OD, 2015)
;
_computing_data_reduction
;
CrysAlis PRO (Rigaku OD, 2015)
;
_computing_molecular_graphics
;
ORTEP-3 for Windows (Farrugia, 2012), Mercury (Macrae et al,
2020)
;
_computing_publication_material
;
<i>CHEMDRAW Ultra</i> (Cambridge Soft, 2016)
;
_computing_structure_refinement
;
SHELXL2018 (Sheldrick, 2015)
;
_computing_structure_solution
;
SHELXS (Sheldrick, 2008)
;
_diffrn_ambient_temperature 293(2)
_diffrn_measured_fraction_theta_full 1.000
_diffrn_measured_fraction_theta_max 0.983
_diffrn_measurement_device_type 'Rigaku Oxford Diffraction SuperNova, Dual, Cu at home/near, Atlas'
_diffrn_measurement_method '\w scans'
_diffrn_radiation_type CuK\a
_diffrn_radiation_wavelength 1.54184
_diffrn_reflns_av_R_equivalents 0.0403
_diffrn_reflns_av_unetI/netI 0.0337
_diffrn_reflns_limit_h_max 8
_diffrn_reflns_limit_h_min -11
_diffrn_reflns_limit_k_max 5
_diffrn_reflns_limit_k_min -5
_diffrn_reflns_limit_l_max 24
_diffrn_reflns_limit_l_min -24
_diffrn_reflns_number 5415
_diffrn_reflns_theta_full 67.684
_diffrn_reflns_theta_max 74.173
_diffrn_reflns_theta_min 4.460
_diffrn_standards_decay_% 0
_diffrn_standards_interval_count 0
_diffrn_standards_interval_time 0
_diffrn_standards_number 0
_exptl_absorpt_coefficient_mu 6.224
_exptl_absorpt_correction_T_max 1.000
_exptl_absorpt_correction_T_min 0.869
_exptl_absorpt_correction_type gaussian
_exptl_absorpt_process_details
;
(CrysalisPro; Rigaku OD, 2015)
;
_exptl_crystal_colour colourless
_exptl_crystal_density_diffrn 1.619
_exptl_crystal_description plate
_exptl_crystal_F_000 444
_exptl_crystal_size_max 0.160
_exptl_crystal_size_mid 0.100
_exptl_crystal_size_min 0.009
_refine_diff_density_max 0.510
_refine_diff_density_min -0.423
_refine_ls_extinction_method none
_refine_ls_goodness_of_fit_ref 1.026
_refine_ls_hydrogen_treatment constr
_refine_ls_matrix_type full
_refine_ls_number_parameters 118
_refine_ls_number_reflns 1797
_refine_ls_number_restraints 0
_refine_ls_restrained_S_all 1.026
_refine_ls_R_factor_all 0.0613
_refine_ls_R_factor_gt 0.0525
_refine_ls_shift/su_max 0.000
_refine_ls_shift/su_mean 0.000
_refine_ls_structure_factor_coef Fsqd
_refine_ls_weighting_details 'w=1/[\s^2^(Fo^2^)+(0.0898P)^2^+0.4345P] where P=(Fo^2^+2Fc^2^)/3'
_refine_ls_weighting_scheme calc
_refine_ls_wR_factor_gt 0.1391
_refine_ls_wR_factor_ref 0.1526
_reflns_number_gt 1504
_reflns_number_total 1797
_reflns_threshold_expression 'I > 2\s(I)'
_cod_data_source_file hb4380sup1.cif
_cod_data_source_block I
_cod_original_sg_symbol_H-M 'P 21/c'
_cod_database_code 1561634
_shelx_space_group_comment
;
The symmetry employed for this shelxl refinement is uniquely defined
by the following loop, which should always be used as a source of
symmetry information in preference to the above space-group names.
They are only intended as comments.
;
_shelx_estimated_absorpt_t_min 0.436
_shelx_estimated_absorpt_t_max 0.946

loop_
_space_group_symop_operation_xyz
'x, y, z'
'-x, y+1/2, -z+1/2'
'-x, -y, -z'
'x, -y-1/2, z-1/2'

loop_
_atom_site_type_symbol
_atom_site_label
_atom_site_fract_x
_atom_site_fract_y
_atom_site_fract_z
_atom_site_U_iso_or_equiv
_atom_site_adp_type
_atom_site_calc_flag
_atom_site_occupancy
_atom_site_disorder_assembly
_atom_site_disorder_group
C C1 0.8216(2) 0.7834(5) 0.36947(12) 0.0365(5) Uani d 1 . .
C C2 0.8980(3) 0.5906(6) 0.33765(14) 0.0412(6) Uani d 1 . .
C C3 0.8527(3) 0.5101(7) 0.27100(16) 0.0526(7) Uani d 1 . .
H H3 0.903880 0.379893 0.250485 0.063 Uiso calc 1 . .
C C4 0.7314(3) 0.6258(8) 0.23597(15) 0.0557(7) Uani d 1 . .
C C5 0.6554(3) 0.8206(8) 0.26484(16) 0.0571(8) Uani d 1 . .
H H5 0.574178 0.899439 0.239873 0.069 Uiso calc 1 . .
C C6 0.7006(3) 0.8997(7) 0.33185(15) 0.0479(6) Uani d 1 . .
H H6 0.649162 1.032065 0.351606 0.057 Uiso calc 1 . .
C C7 0.7949(3) 1.0250(5) 0.47047(14) 0.0381(6) Uani d 1 . .
H H7A 0.771884 1.200592 0.444919 0.046 Uiso calc 1 . .
H H7B 0.850851 1.075711 0.513877 0.046 Uiso calc 1 . .
C C8 0.6610(2) 0.8789(5) 0.48107(12) 0.0333(5) Uani d 1 . .
N N1 0.5616(2) 1.0565(4) 0.49304(10) 0.0322(4) Uani d 1 . .
H H1 0.573575 1.239427 0.492170 0.039 Uiso calc 1 . .
O O1 0.87343(17) 0.8420(4) 0.43541(9) 0.0396(4) Uani d 1 . .
O O2 0.6471(2) 0.6192(4) 0.48048(13) 0.0548(6) Uani d 1 . .
Cl Cl1 1.05074(8) 0.44859(19) 0.38265(4) 0.0618(3) Uani d 1 . .
Cl Cl2 0.67176(10) 0.5161(3) 0.15306(4) 0.0858(4) Uani d 1 . .

loop_
_atom_site_aniso_label
_atom_site_aniso_U_11
_atom_site_aniso_U_22
_atom_site_aniso_U_33
_atom_site_aniso_U_12
_atom_site_aniso_U_13
_atom_site_aniso_U_23
C1 0.0307(11) 0.0369(12) 0.0445(12) -0.0022(9) 0.0135(9) 0.0014(10)
C2 0.0338(12) 0.0442(13) 0.0488(14) 0.0016(10) 0.0161(10) -0.0001(11)
C3 0.0470(16) 0.0622(17) 0.0533(17) -0.0043(13) 0.0219(13) -0.0117(13)
C4 0.0448(15) 0.077(2) 0.0469(14) -0.0155(14) 0.0116(12) -0.0015(14)
C5 0.0383(14) 0.074(2) 0.0575(17) -0.0014(14) 0.0044(12) 0.0117(15)
C6 0.0338(13) 0.0547(15) 0.0561(16) 0.0079(11) 0.0109(11) 0.0034(13)
C7 0.0318(11) 0.0326(11) 0.0535(14) -0.0028(9) 0.0172(10) -0.0078(10)
C8 0.0323(11) 0.0279(10) 0.0419(12) 0.0012(9) 0.0124(9) -0.0020(9)
N1 0.0296(9) 0.0240(8) 0.0459(11) -0.0006(7) 0.0142(8) -0.0006(7)
O1 0.0296(8) 0.0439(9) 0.0474(9) 0.0059(7) 0.0125(7) -0.0047(8)
O2 0.0464(11) 0.0265(9) 0.1008(17) 0.0003(7) 0.0374(11) -0.0041(9)
Cl1 0.0481(4) 0.0707(5) 0.0672(5) 0.0257(3) 0.0128(3) -0.0051(4)
Cl2 0.0647(6) 0.1438(10) 0.0484(5) -0.0318(6) 0.0094(4) -0.0157(5)

loop_
_atom_type_symbol
_atom_type_description
_atom_type_scat_dispersion_real
_atom_type_scat_dispersion_imag
_atom_type_scat_source
C C 0.0181 0.0091 'International Tables Vol C Tables 4.2.6.8 and 6.1.1.4'
H H 0.0000 0.0000 'International Tables Vol C Tables 4.2.6.8 and 6.1.1.4'
N N 0.0311 0.0180 'International Tables Vol C Tables 4.2.6.8 and 6.1.1.4'
O O 0.0492 0.0322 'International Tables Vol C Tables 4.2.6.8 and 6.1.1.4'
Cl Cl 0.3639 0.7018 'International Tables Vol C Tables 4.2.6.8 and 6.1.1.4'

loop_
_geom_angle_atom_site_label_1
_geom_angle_atom_site_label_2
_geom_angle_atom_site_label_3
_geom_angle_site_symmetry_1
_geom_angle_site_symmetry_3
_geom_angle
_geom_angle_publ_flag
O1 C1 C6 . . 125.4(2) ?
O1 C1 C2 . . 116.6(2) ?
C6 C1 C2 . . 118.0(2) ?
C3 C2 C1 . . 121.4(3) ?
C3 C2 Cl1 . . 119.6(2) ?
C1 C2 Cl1 . . 119.1(2) ?
C4 C3 C2 . . 118.8(3) ?
C4 C3 H3 . . 120.6 ?
C2 C3 H3 . . 120.6 ?
C3 C4 C5 . . 121.6(3) ?
C3 C4 Cl2 . . 118.8(3) ?
C5 C4 Cl2 . . 119.6(3) ?
C4 C5 C6 . . 119.5(3) ?
C4 C5 H5 . . 120.3 ?
C6 C5 H5 . . 120.3 ?
C1 C6 C5 . . 120.7(3) ?
C1 C6 H6 . . 119.7 ?
C5 C6 H6 . . 119.7 ?
O1 C7 C8 . . 111.03(19) ?
O1 C7 H7A . . 109.4 ?
C8 C7 H7A . . 109.4 ?
O1 C7 H7B . . 109.4 ?
C8 C7 H7B . . 109.4 ?
H7A C7 H7B . . 108.0 ?
O2 C8 N1 . . 122.4(2) ?
O2 C8 C7 . . 122.6(2) ?
N1 C8 C7 . . 114.89(19) ?
C8 N1 N1 . 3_676 119.3(2) ?
C8 N1 H1 . . 120.4 ?
N1 N1 H1 3_676 . 120.4 ?
C1 O1 C7 . . 118.22(19) ?

loop_
_geom_bond_atom_site_label_1
_geom_bond_atom_site_label_2
_geom_bond_site_symmetry_2
_geom_bond_distance
_geom_bond_publ_flag
C1 O1 . 1.359(3) ?
C1 C6 . 1.386(4) ?
C1 C2 . 1.397(3) ?
C2 C3 . 1.386(4) ?
C2 Cl1 . 1.723(3) ?
C3 C4 . 1.368(5) ?
C3 H3 . 0.9300 ?
C4 C5 . 1.368(5) ?
C4 Cl2 . 1.742(3) ?
C5 C6 . 1.391(4) ?
C5 H5 . 0.9300 ?
C6 H6 . 0.9300 ?
C7 O1 . 1.419(3) ?
C7 C8 . 1.521(3) ?
C7 H7A . 0.9700 ?
C7 H7B . 0.9700 ?
C8 O2 . 1.216(3) ?
C8 N1 . 1.329(3) ?
N1 N1 3_676 1.386(4) ?
N1 H1 . 0.8600 ?

loop_
_geom_hbond_atom_site_label_D
_geom_hbond_atom_site_label_H
_geom_hbond_atom_site_label_A
_geom_hbond_site_symmetry_A
_geom_hbond_distance_DH
_geom_hbond_distance_HA
_geom_hbond_distance_DA
_geom_hbond_angle_DHA
_geom_hbond_publ_flag
N1 H1 O2 1_565 0.86 1.94 2.774(3) 163.8 yes

_cod_database_fobs_code 1561634
